data_7112516
loop_
_publ_author_name
'Ishikawa, Kazuhiko'
'Tanaka, Masahito'
'Suzuki, Toshiya'
'Sekine, Akiko'
'Kawasaki, Tsuneomi'
'Soai, Kenso'
'Shiro, Motoo'
'Lahav, Meir'
'Asahi, Toru'

_publ_section_title
;
 Absolute chirality of the \g-polymorph of glycine: correlation of the
 absolute structure with the optical rotation.
;
_journal_issue 48
_journal_name_full 'Chemical communications (Cambridge, England)'
_journal_page_first 6031
_journal_paper_doi 10.1039/c2cc30549f
_journal_volume 48
_journal_year 2012
_chemical_absolute_configuration ad
_chemical_formula_moiety 'C2 H5 N O2'
_chemical_formula_sum 'C2 H5 N O2'
_chemical_formula_weight 75.07
_space_group_IT_number 144
_symmetry_cell_setting trigonal
_symmetry_Int_Tables_number 144
_symmetry_space_group_name_Hall 'P 31'
_symmetry_space_group_name_H-M 'P 31'
_atom_sites_solution_hydrogens geom
_atom_sites_solution_primary direct
_atom_sites_solution_secondary difmap
_cell_angle_alpha 90.0000
_cell_angle_beta 90.0000
_cell_angle_gamma 120.0000
_cell_formula_units_Z 3
_cell_length_a 7.0111(3)
_cell_length_b 7.0111(3)
_cell_length_c 5.4843(4)
_cell_measurement_reflns_used 6363
_cell_measurement_temperature 153
_cell_measurement_theta_max 67.87
_cell_measurement_theta_min 7.29
_cell_volume 233.47(2)
_computing_cell_refinement 'PROCESS-AUTO (Rigaku, 1998)'
_computing_data_collection 'PROCESS-AUTO (Rigaku, 1998)'
_computing_data_reduction 'CrystalStructure (Rigaku & RAC 2007)'
_computing_molecular_graphics 'ORTEP (Johnson, 1976)'
_computing_publication_material 'CrystalStructure (Rigaku & RAC 2007)'
_computing_structure_refinement 'SHELXL97 (Sheldrick, 1997)'
_computing_structure_solution 'SHELXS97 (Sheldrick, 1997)'
_diffrn_ambient_temperature 153
_diffrn_detector_area_resol_mean 10.000
_diffrn_measured_fraction_theta_full 0.976
_diffrn_measured_fraction_theta_max 0.976
_diffrn_measurement_device_type 'Rigaku VariMax with RAPID'
_diffrn_measurement_method \w
_diffrn_radiation_type 'Cu K\a'
_diffrn_radiation_wavelength 1.54187
_diffrn_reflns_av_R_equivalents 0.0370
_diffrn_reflns_limit_h_max 8
_diffrn_reflns_limit_h_min -8
_diffrn_reflns_limit_k_max 8
_diffrn_reflns_limit_k_min -8
_diffrn_reflns_limit_l_max 6
_diffrn_reflns_limit_l_min -6
_diffrn_reflns_number 9520
_diffrn_reflns_theta_full 67.87
_diffrn_reflns_theta_max 67.87
_diffrn_standards_number 0
_exptl_absorpt_coefficient_mu 1.243
_exptl_absorpt_correction_T_max 0.975
_exptl_absorpt_correction_T_min 0.735
_exptl_absorpt_correction_type multi-scan
_exptl_absorpt_process_details 'ABSCOR (Rigaku, 1995)'
_exptl_crystal_colour colorless
_exptl_crystal_density_diffrn 1.602
_exptl_crystal_density_method 'not measured'
_exptl_crystal_description platelet
_exptl_crystal_F_000 120.00
_exptl_crystal_size_max 0.100
_exptl_crystal_size_mid 0.100
_exptl_crystal_size_min 0.020
_refine_diff_density_max 0.240
_refine_diff_density_min -0.200
_refine_ls_abs_structure_details 'Flack, H. D. (1983), Acta Cryst. A39, 876-881. 274 Friedel Pairs'
_refine_ls_abs_structure_Flack -0.07(19)
_refine_ls_extinction_method none
_refine_ls_goodness_of_fit_ref 1.088
_refine_ls_hydrogen_treatment constr
_refine_ls_number_parameters 47
_refine_ls_number_reflns 561
_refine_ls_number_restraints 1
_refine_ls_R_factor_gt 0.0302
_refine_ls_shift/su_max 0.000
_refine_ls_structure_factor_coef Fsqd
_refine_ls_weighting_details 'w = 1/[\s^2^(Fo^2^)+(0.0607P)^2^+0.0036P] where P=(Fo^2^+2Fc^2^)/3'
_refine_ls_weighting_scheme calc
_refine_ls_wR_factor_ref 0.0691
_reflns_number_gt 559
_reflns_number_total 561
_reflns_threshold_expression F^2^>2.0\s(F^2^)
_cod_data_source_file c2cc30549f.txt
_cod_data_source_block Sample-I
_cod_original_cell_volume 233.47(3)
_cod_database_code 7112516

loop_
_symmetry_equiv_pos_site_id
_symmetry_equiv_pos_as_xyz
1 +X,+Y,+Z
2 -Y,+X-Y,1/3+Z
3 -X+Y,-X,2/3+Z

loop_
_atom_site_label
_atom_site_type_symbol
_atom_site_fract_x
_atom_site_fract_y
_atom_site_fract_z
_atom_site_U_iso_or_equiv
_atom_site_adp_type
_atom_site_occupancy
_atom_site_symmetry_multiplicity
_atom_site_calc_flag
_atom_site_refinement_flags
O1 O 0.77950(13) 0.76681(12) 0.90785(16) 0.0188(3) Uani 1.0 3 d .
O2 O 0.45500(14) 0.45669(14) 0.93959(15) 0.0245(3) Uani 1.0 3 d .
N1 N 0.78433(14) 0.75542(13) 0.41858(19) 0.0160(3) Uani 1.0 3 d .
C1 C 0.60731(18) 0.60774(17) 0.8207(2) 0.0166(3) Uani 1.0 3 d .
C2 C 0.57656(18) 0.60239(18) 0.5449(3) 0.0199(3) Uani 1.0 3 d .
H1A H 0.7610 0.7457 0.2547 0.0191 Uiso 1.0 3 calc R
H1B H 0.8888 0.7190 0.4546 0.0191 Uiso 1.0 3 calc R
H1C H 0.8309 0.8957 0.4687 0.0191 Uiso 1.0 3 calc R
H2A H 0.5229 0.4508 0.4848 0.0239 Uiso 1.0 3 calc R
H2B H 0.4635 0.6430 0.5061 0.0239 Uiso 1.0 3 calc R

loop_
_atom_site_aniso_label
_atom_site_aniso_U_11
_atom_site_aniso_U_22
_atom_site_aniso_U_33
_atom_site_aniso_U_12
_atom_site_aniso_U_13
_atom_site_aniso_U_23
O1 0.0200(5) 0.0191(5) 0.0137(4) 0.0070(4) -0.0003(4) -0.0022(4)
O2 0.0250(5) 0.0217(5) 0.0179(4) 0.0050(4) 0.0040(4) -0.0003(4)
N1 0.0186(6) 0.0163(5) 0.0126(5) 0.0085(4) -0.0008(4) 0.0005(4)
C1 0.0179(6) 0.0173(6) 0.0167(6) 0.0103(5) 0.0001(5) -0.0012(4)
C2 0.0154(6) 0.0205(6) 0.0190(7) 0.0054(5) 0.0001(4) -0.0007(5)

loop_
_atom_type_symbol
_atom_type_description
_atom_type_scat_dispersion_real
_atom_type_scat_dispersion_imag
_atom_type_scat_source
C C 0.0181 0.0091
;
International Tables for Crystallography
(1992, Vol. C, Tables 4.2.6.8 and 6.1.1.4)
;
H H 0.0000 0.0000
;
International Tables for Crystallography
(1992, Vol. C, Table 6.1.1.4)
;
N N 0.0311 0.0180
;
International Tables for Crystallography
(1992, Vol. C, Tables 4.2.6.8 and 6.1.1.4)
;
O O 0.0492 0.0322
;
International Tables for Crystallography
(1992, Vol. C, Tables 4.2.6.8 and 6.1.1.4)
;

loop_
_geom_angle_atom_site_label_1
_geom_angle_atom_site_label_2
_geom_angle_atom_site_label_3
_geom_angle
_geom_angle_publ_flag
O1 C1 O2 126.05(11) yes
O1 C1 C2 117.36(9) yes
O2 C1 C2 116.55(9) yes
N1 C2 C1 111.75(9) yes

loop_
_geom_bond_atom_site_label_1
_geom_bond_atom_site_label_2
_geom_bond_distance
_geom_bond_publ_flag
O1 C1 1.2583(12) yes
O2 C1 1.2475(12) yes
N1 C2 1.4800(13) yes
C1 C2 1.5255(17) yes
